data_7220878
loop_
_publ_author_name
'Vande Velde, Christophe M. L.'
'Zeller, Matthias'
'Azov, Vladimir A.'

_publ_section_title
;
 Thermodynamic parameters of the pedal motion in the crystal structures of
 two bromomethylated azobenzenes
;
_journal_issue 30
_journal_name_full CrystEngComm
_journal_page_first 5751
_journal_paper_doi 10.1039/C5CE00905G
_journal_volume 17
_journal_year 2015
_chemical_formula_moiety 'C14 H12 Br2 N2'
_chemical_formula_sum 'C14 H12 Br2 N2'
_chemical_formula_weight 368.08
_chemical_melting_point 495(3)
_chemical_name_systematic
;
 (1E)-1,2-bis[4-(Bromomethyl)phenyl]-diazene
;
_space_group_crystal_system monoclinic
_space_group_IT_number 14
_space_group_name_Hall '-P 2ybc'
_space_group_name_H-M_alt 'P 1 21/c 1'
_symmetry_space_group_name_Hall '-P 2ybc'
_symmetry_space_group_name_H-M 'P 1 21/c 1'
_atom_sites_solution_hydrogens geom
_atom_sites_solution_primary direct
_atom_sites_solution_secondary 'fourier difference maps'
_audit_creation_method SHELXL-2014/7
_audit_update_record
;
2015-05-05 deposited with the CCDC.
2015-06-25 downloaded from the CCDC.
;
_cell_angle_alpha 90
_cell_angle_beta 102.463(3)
_cell_angle_gamma 90
_cell_formula_units_Z 2
_cell_length_a 13.061(3)
_cell_length_b 4.5482(9)
_cell_length_c 11.736(2)
_cell_measurement_reflns_used 2343
_cell_measurement_temperature 340(2)
_cell_measurement_theta_max 30.26
_cell_measurement_theta_min 2.63
_cell_volume 680.7(2)
_computing_structure_refinement 'SHELXL-2014/7 (Sheldrick, 2014)'
_diffrn_ambient_temperature 340(2)
_diffrn_measured_fraction_theta_full 0.999
_diffrn_measured_fraction_theta_max 0.947
_diffrn_measurement_device_type 'Bruker Smart 1000 area detector'
_diffrn_measurement_method \w-scans
_diffrn_radiation_type MoK\a
_diffrn_radiation_wavelength 0.71073
_diffrn_reflns_av_R_equivalents 0.0447
_diffrn_reflns_av_unetI/netI 0.0463
_diffrn_reflns_Laue_measured_fraction_full 0.999
_diffrn_reflns_Laue_measured_fraction_max 0.947
_diffrn_reflns_limit_h_max 18
_diffrn_reflns_limit_h_min -19
_diffrn_reflns_limit_k_max 6
_diffrn_reflns_limit_k_min -6
_diffrn_reflns_limit_l_max 17
_diffrn_reflns_limit_l_min -17
_diffrn_reflns_number 7724
_diffrn_reflns_point_group_measured_fraction_full 0.999
_diffrn_reflns_point_group_measured_fraction_max 0.947
_diffrn_reflns_theta_full 28.000
_diffrn_reflns_theta_max 31.913
_diffrn_reflns_theta_min 3.195
_diffrn_source 'sealed tube'
_exptl_absorpt_coefficient_mu 5.937
_exptl_absorpt_correction_T_max 0.7463
_exptl_absorpt_correction_T_min 0.2553
_exptl_absorpt_correction_type multi-scan
_exptl_absorpt_process_details SADABS-2008/1
_exptl_crystal_colour orange
_exptl_crystal_density_diffrn 1.796
_exptl_crystal_density_method 'not measured'
_exptl_crystal_description plate
_exptl_crystal_F_000 360
_exptl_crystal_size_max 0.550
_exptl_crystal_size_mid 0.340
_exptl_crystal_size_min 0.170
_refine_diff_density_max 0.295
_refine_diff_density_min -0.628
_refine_diff_density_rms 0.104
_refine_ls_extinction_method none
_refine_ls_goodness_of_fit_ref 0.973
_refine_ls_hydrogen_treatment constr
_refine_ls_matrix_type full
_refine_ls_number_parameters 110
_refine_ls_number_reflns 2224
_refine_ls_number_restraints 17
_refine_ls_restrained_S_all 0.970
_refine_ls_R_factor_all 0.0742
_refine_ls_R_factor_gt 0.0389
_refine_ls_shift/su_max 0.000
_refine_ls_shift/su_mean 0.000
_refine_ls_structure_factor_coef Fsqd
_refine_ls_weighting_details 'w=1/[\s^2^(Fo^2^)+(0.0588P)^2^] where P=(Fo^2^+2Fc^2^)/3'
_refine_ls_weighting_scheme calc
_refine_ls_wR_factor_gt 0.0957
_refine_ls_wR_factor_ref 0.1116
_reflns_Friedel_coverage 0.000
_reflns_number_gt 1373
_reflns_number_total 2224
_reflns_threshold_expression 'I > 2\s(I)'
_cod_data_source_file c5ce00905g3.cif
_cod_data_source_block 12mz156_0m
_cod_depositor_comments
;
The following automatic conversions were performed:

'_chemical_melting_point' value '492-498K' was changed to '495(3)' -
the average value was taken and precision was estimated.

Automatic conversion script
Id: cif_fix_values 3271 2015-04-21 07:52:19Z andrius 

 Adding full bibliography for 7220863--7220879.cif.

The following automatic conversions were performed:

'_atom_sites_solution_primary' value 'direct methods' was changed to
'direct'.

Automatic conversion script
Id: cif_fix_values 6452 2018-10-05 10:23:21Z andrius 
;
_cod_database_code 7220878
_shelx_shelxl_version_number 2014/7
_shelx_space_group_comment
;
The symmetry employed for this shelxl refinement is uniquely defined
by the following loop, which should always be used as a source of
symmetry information in preference to the above space-group names.
They are only intended as comments.
;
_shelx_estimated_absorpt_t_min 0.139
_shelx_estimated_absorpt_t_max 0.432

loop_
_space_group_symop_operation_xyz
'x, y, z'
'-x, y+1/2, -z+1/2'
'-x, -y, -z'
'x, -y-1/2, z-1/2'

loop_
_atom_site_label
_atom_site_type_symbol
_atom_site_fract_x
_atom_site_fract_y
_atom_site_fract_z
_atom_site_U_iso_or_equiv
_atom_site_adp_type
_atom_site_occupancy
_atom_site_site_symmetry_order
_atom_site_calc_flag
_atom_site_refinement_flags_posn
_atom_site_refinement_flags_adp
_atom_site_refinement_flags_occupancy
_atom_site_disorder_assembly
_atom_site_disorder_group
Br1 Br -0.4355(2) 1.1344(11) 0.6589(4) 0.0636(4) Uani 0.645(5) 1 d D . P A 1
C1 C -0.3462(8) 1.323(3) 0.5646(10) 0.054(2) Uani 0.645(5) 1 d D . P A 1
H1A H -0.3880 1.3623 0.4851 0.065 Uiso 0.645(5) 1 calc R U P A 1
H1B H -0.3199 1.5133 0.6003 0.065 Uiso 0.645(5) 1 calc R U P A 1
C2 C -0.2559(10) 1.128(5) 0.5576(11) 0.0411(7) Uani 0.645(5) 1 d D . P A 1
C3 C -0.1712(7) 1.099(2) 0.6514(8) 0.0394(10) Uani 0.645(5) 1 d D . P A 1
H3 H -0.1693 1.2091 0.7207 0.047 Uiso 0.645(5) 1 calc R U P A 1
C4 C -0.0890(4) 0.9100(12) 0.6443(4) 0.0381(9) Uani 0.645(5) 1 d D . P A 1
H4 H -0.0327 0.8857 0.7100 0.046 Uiso 0.645(5) 1 calc R U P A 1
C5 C -0.0886(4) 0.7581(11) 0.5434(4) 0.0341(10) Uani 0.645(5) 1 d D . P A 1
C6 C -0.1693(7) 0.799(3) 0.4478(6) 0.0497(16) Uani 0.645(5) 1 d D . P A 1
H6 H -0.1670 0.7053 0.3760 0.060 Uiso 0.645(5) 1 calc R U P A 1
C7 C -0.2541(15) 0.976(5) 0.4558(11) 0.0494(17) Uani 0.645(5) 1 d D . P A 1
H7 H -0.3114 0.9929 0.3908 0.059 Uiso 0.645(5) 1 calc R U P A 1
N1 N 0.0005(3) 0.5656(8) 0.5472(3) 0.0417(7) Uani 0.645(5) 1 d . . P A 1
Br1B Br -0.4186(5) 1.119(2) 0.6745(7) 0.0636(4) Uani 0.355(5) 1 d D . P A 2
C1B C -0.3297(16) 1.329(5) 0.586(2) 0.054(2) Uani 0.355(5) 1 d D . P A 2
H1B1 H -0.3740 1.4144 0.5150 0.065 Uiso 0.355(5) 1 calc R U P A 2
H1B2 H -0.2931 1.4921 0.6344 0.065 Uiso 0.355(5) 1 calc R U P A 2
C2B C -0.2509(19) 1.126(9) 0.554(2) 0.0411(7) Uani 0.355(5) 1 d D . P A 2
C3B C -0.1623(15) 1.043(4) 0.6373(17) 0.0394(10) Uani 0.355(5) 1 d D . P A 2
H3B H -0.1525 1.1140 0.7150 0.047 Uiso 0.355(5) 1 calc R U P A 2
C4B C -0.0894(9) 0.859(2) 0.6068(10) 0.0381(9) Uani 0.355(5) 1 d D . P A 2
H4B H -0.0266 0.8144 0.6618 0.046 Uiso 0.355(5) 1 calc R U P A 2
C5B C -0.1067(10) 0.740(2) 0.4988(9) 0.0341(10) Uani 0.355(5) 1 d D . P A 2
C6B C -0.1944(15) 0.806(5) 0.4170(13) 0.0497(16) Uani 0.355(5) 1 d D . P A 2
H6B H -0.2065 0.7136 0.3426 0.060 Uiso 0.355(5) 1 calc R U P A 2
C7B C -0.267(3) 1.008(10) 0.442(2) 0.0494(17) Uani 0.355(5) 1 d D . P A 2
H7B H -0.3256 1.0640 0.3835 0.059 Uiso 0.355(5) 1 calc R U P A 2
N1B N -0.0379(6) 0.5327(15) 0.4607(7) 0.0417(7) Uani 0.355(5) 1 d . . P A 2

loop_
_atom_site_aniso_label
_atom_site_aniso_U_11
_atom_site_aniso_U_22
_atom_site_aniso_U_33
_atom_site_aniso_U_23
_atom_site_aniso_U_13
_atom_site_aniso_U_12
Br1 0.0389(10) 0.0874(6) 0.0706(11) -0.0132(7) 0.0255(8) -0.0030(8)
C1 0.042(4) 0.0504(16) 0.073(5) 0.005(3) 0.020(4) 0.010(2)
C2 0.0362(17) 0.0376(11) 0.0541(14) 0.0084(11) 0.0201(12) 0.0046(13)
C3 0.045(2) 0.031(4) 0.047(3) -0.007(2) 0.0185(17) 0.0053(19)
C4 0.0388(15) 0.038(2) 0.038(3) -0.0048(19) 0.010(2) 0.0029(14)
C5 0.038(2) 0.0361(14) 0.031(3) -0.002(2) 0.014(2) 0.0012(15)
C6 0.052(5) 0.0608(18) 0.038(4) -0.007(4) 0.013(3) 0.002(3)
C7 0.044(4) 0.059(5) 0.044(3) 0.009(4) 0.007(2) 0.008(2)
N1 0.039(2) 0.0435(19) 0.0463(13) 0.0024(15) 0.0164(15) 0.0056(13)
Br1B 0.0389(10) 0.0874(6) 0.0706(11) -0.0132(7) 0.0255(8) -0.0030(8)
C1B 0.042(4) 0.0504(16) 0.073(5) 0.005(3) 0.020(4) 0.010(2)
C2B 0.0362(17) 0.0376(11) 0.0541(14) 0.0084(11) 0.0201(12) 0.0046(13)
C3B 0.045(2) 0.031(4) 0.047(3) -0.007(2) 0.0185(17) 0.0053(19)
C4B 0.0388(15) 0.038(2) 0.038(3) -0.0048(19) 0.010(2) 0.0029(14)
C5B 0.038(2) 0.0361(14) 0.031(3) -0.002(2) 0.014(2) 0.0012(15)
C6B 0.052(5) 0.0608(18) 0.038(4) -0.007(4) 0.013(3) 0.002(3)
C7B 0.044(4) 0.059(5) 0.044(3) 0.009(4) 0.007(2) 0.008(2)
N1B 0.039(2) 0.0435(19) 0.0463(13) 0.0024(15) 0.0164(15) 0.0056(13)

loop_
_atom_type_symbol
_atom_type_description
_atom_type_scat_dispersion_real
_atom_type_scat_dispersion_imag
_atom_type_scat_source
C C 0.0033 0.0016 'International Tables Vol C Tables 4.2.6.8 and 6.1.1.4'
H H 0.0000 0.0000 'International Tables Vol C Tables 4.2.6.8 and 6.1.1.4'
N N 0.0061 0.0033 'International Tables Vol C Tables 4.2.6.8 and 6.1.1.4'
Br Br -0.2901 2.4595 'International Tables Vol C Tables 4.2.6.8 and 6.1.1.4'

loop_
_geom_angle_atom_site_label_1
_geom_angle_atom_site_label_2
_geom_angle_atom_site_label_3
_geom_angle
_geom_angle_site_symmetry_1
C2 C1 Br1 110.1(9) .
C2 C1 H1A 109.6 .
Br1 C1 H1A 109.6 .
C2 C1 H1B 109.6 .
Br1 C1 H1B 109.6 .
H1A C1 H1B 108.2 .
C7 C2 C3 118.5(7) .
C7 C2 C1 120.4(8) .
C3 C2 C1 121.2(8) .
C2 C3 C4 120.3(6) .
C2 C3 H3 119.9 .
C4 C3 H3 119.9 .
C5 C4 C3 120.6(5) .
C5 C4 H4 119.7 .
C3 C4 H4 119.7 .
C4 C5 C6 119.4(5) .
C4 C5 N1 115.5(4) .
C6 C5 N1 125.1(5) .
C5 C6 C7 120.3(6) .
C5 C6 H6 119.9 .
C7 C6 H6 119.9 .
C2 C7 C6 120.7(8) .
C2 C7 H7 119.6 .
C6 C7 H7 119.6 .
N1 N1 C5 113.9(5) 3_566
C2B C1B Br1B 110.7(18) .
C2B C1B H1B1 109.5 .
Br1B C1B H1B1 109.5 .
C2B C1B H1B2 109.5 .
Br1B C1B H1B2 109.5 .
H1B1 C1B H1B2 108.1 .
C7B C2B C3B 119.1(14) .
C7B C2B C1B 120.8(15) .
C3B C2B C1B 120.0(15) .
C4B C3B C2B 119.9(13) .
C4B C3B H3B 120.1 .
C2B C3B H3B 120.1 .
C5B C4B C3B 120.3(12) .
C5B C4B H4B 119.8 .
C3B C4B H4B 119.8 .
C4B C5B C6B 121.2(11) .
C4B C5B N1B 124.4(10) .
C6B C5B N1B 114.4(12) .
C5B C6B C7B 120.2(14) .
C5B C6B H6B 119.9 .
C7B C6B H6B 119.9 .
C6B C7B C2B 119.0(15) .
C6B C7B H7B 120.5 .
C2B C7B H7B 120.5 .
N1B N1B C5B 112.4(10) 3_566

loop_
_geom_bond_atom_site_label_1
_geom_bond_atom_site_label_2
_geom_bond_distance
_geom_bond_site_symmetry_2
Br1 C1 1.970(7) .
C1 C2 1.491(7) .
C1 H1A 0.9900 .
C1 H1B 0.9900 .
C2 C7 1.386(7) .
C2 C3 1.389(8) .
C3 C4 1.392(6) .
C3 H3 0.9500 .
C4 C5 1.373(5) .
C4 H4 0.9500 .
C5 C6 1.376(6) .
C5 N1 1.449(7) .
C6 C7 1.389(8) .
C6 H6 0.9500 .
C7 H7 0.9500 .
N1 N1 1.256(8) 3_566
Br1B C1B 1.962(14) .
C1B C2B 1.492(12) .
C1B H1B1 0.9900 .
C1B H1B2 0.9900 .
C2B C7B 1.393(13) .
C2B C3B 1.398(13) .
C3B C4B 1.372(11) .
C3B H3B 0.9500 .
C4B C5B 1.352(10) .
C4B H4B 0.9500 .
C5B C6B 1.360(12) .
C5B N1B 1.437(13) .
C6B C7B 1.392(13) .
C6B H6B 0.9500 .
C7B H7B 0.9500 .
N1B N1B 1.235(17) 3_566

loop_
_geom_torsion_atom_site_label_1
_geom_torsion_atom_site_label_2
_geom_torsion_atom_site_label_3
_geom_torsion_atom_site_label_4
_geom_torsion
_geom_torsion_site_symmetry_4
Br1 C1 C2 C7 105(2) .
Br1 C1 C2 C3 -76(2) .
C7 C2 C3 C4 -3(3) .
C1 C2 C3 C4 178.2(13) .
C2 C3 C4 C5 2.5(18) .
C3 C4 C5 C6 1.3(12) .
C3 C4 C5 N1 -179.4(7) .
C4 C5 C6 C7 -4(2) .
N1 C5 C6 C7 176.3(16) .
C3 C2 C7 C6 0(4) .
C1 C2 C7 C6 178.7(19) .
C5 C6 C7 C2 4(3) .
C4 C5 N1 N1 -178.7(5) 3_566
C6 C5 N1 N1 0.6(10) 3_566
Br1B C1B C2B C7B 100(4) .
Br1B C1B C2B C3B -77(4) .
C7B C2B C3B C4B 3(6) .
C1B C2B C3B C4B -179(2) .
C2B C3B C4B C5B -5(4) .
C3B C4B C5B C6B 2(3) .
C3B C4B C5B N1B -176.6(15) .
C4B C5B C6B C7B 3(4) .
N1B C5B C6B C7B -179(3) .
C5B C6B C7B C2B -4(7) .
C3B C2B C7B C6B 1(7) .
C1B C2B C7B C6B -176(4) .
C4B C5B N1B N1B 2.2(16) 3_566
C6B C5B N1B N1B -176.5(16) 3_566
